data_4110886
loop_
_publ_author_name
'Ki-Chul Son'
'Young-Joo Lee'
'Minserk Cheong'
'Jaejung Ko'
'Sang Ook Kang'

_publ_section_title
;
 Constrained-Geometry Aluminum Complexes with \h5;\h1-Coordination:
 Syntheses, Structures, and Theoretical Studies of Dicarbollylamino
 Aluminum(III) Complexes
;
_journal_name_full 'Journal of the American Chemical Society'
_journal_page_first 12086
_journal_page_last 12087
_journal_paper_doi 10.1021/ja064696t
_journal_volume 128
_journal_year 2006
_chemical_formula_sum 'C6 H21 Al B9 N'
_chemical_formula_weight 231.51
_chemical_name_systematic
;
 ?
;
_space_group_IT_number 4
_symmetry_cell_setting monoclinic
_symmetry_space_group_name_Hall 'P 2yb'
_symmetry_space_group_name_H-M 'P 1 21 1'
_atom_sites_solution_hydrogens geom
_atom_sites_solution_primary direct
_atom_sites_solution_secondary difmap
_audit_creation_method SHELXL-97
_cell_angle_alpha 90.00
_cell_angle_beta 96.673(3)
_cell_angle_gamma 90.00
_cell_formula_units_Z 4
_cell_length_a 7.2048(10)
_cell_length_b 16.460(2)
_cell_length_c 11.8821(16)
_cell_measurement_reflns_used 1687
_cell_measurement_temperature 293(2)
_cell_measurement_theta_max 20.7905
_cell_measurement_theta_min 2.4745
_cell_volume 1399.6(3)
_computing_cell_refinement 'SMART (Bruker, 1999)'
_computing_data_collection 'SMART (Bruker, 1999)'
_computing_data_reduction 'SAINT-Plus (Bruker, 1999)'
_computing_molecular_graphics 'Ortep-3 for Windows (Farrugia, 1997)'
_computing_publication_material 'SHELXL-97 (Sheldrick, 1997)'
_computing_structure_refinement 'SHELXL-97 (Sheldrick, 1997)'
_computing_structure_solution 'SHELXS-97 (Sheldrick, 1997)'
_diffrn_ambient_temperature 293(2)
_diffrn_measured_fraction_theta_full 0.995
_diffrn_measured_fraction_theta_max 0.995
_diffrn_radiation_monochromator graphite
_diffrn_radiation_source 'fine-focus sealed tube'
_diffrn_radiation_type MoK\a
_diffrn_radiation_wavelength 0.71073
_diffrn_reflns_av_R_equivalents 0.0486
_diffrn_reflns_av_sigmaI/netI 0.0885
_diffrn_reflns_limit_h_max 9
_diffrn_reflns_limit_h_min -9
_diffrn_reflns_limit_k_max 21
_diffrn_reflns_limit_k_min -16
_diffrn_reflns_limit_l_max 15
_diffrn_reflns_limit_l_min -15
_diffrn_reflns_number 10190
_diffrn_reflns_theta_full 28.30
_diffrn_reflns_theta_max 28.30
_diffrn_reflns_theta_min 1.73
_exptl_absorpt_coefficient_mu 0.112
_exptl_absorpt_correction_T_max 0.9568
_exptl_absorpt_correction_T_min 0.9412
_exptl_absorpt_correction_type multi-scan
_exptl_crystal_colour colorless
_exptl_crystal_density_diffrn 1.099
_exptl_crystal_description block
_exptl_crystal_F_000 488
_exptl_crystal_size_max 0.55
_exptl_crystal_size_mid 0.45
_exptl_crystal_size_min 0.40
_refine_diff_density_max 0.344
_refine_diff_density_min -0.245
_refine_diff_density_rms 0.049
_refine_ls_abs_structure_details 'Flack H D (1983), Acta Cryst. A39, 876-881'
_refine_ls_abs_structure_Flack 0.3(2)
_refine_ls_extinction_method none
_refine_ls_goodness_of_fit_ref 0.994
_refine_ls_hydrogen_treatment constr
_refine_ls_matrix_type full
_refine_ls_number_parameters 333
_refine_ls_number_reflns 5299
_refine_ls_number_restraints 1
_refine_ls_restrained_S_all 0.994
_refine_ls_R_factor_all 0.1200
_refine_ls_R_factor_gt 0.0579
_refine_ls_shift/su_max 0.001
_refine_ls_shift/su_mean 0.000
_refine_ls_structure_factor_coef Fsqd
_refine_ls_weighting_details 'calc w=1/[\s^2^(Fo^2^)+(0.0868P)^2^+0.0000P] where P=(Fo^2^+2Fc^2^)/3'
_refine_ls_weighting_scheme calc
_refine_ls_wR_factor_gt 0.1392
_refine_ls_wR_factor_ref 0.1658
_reflns_number_gt 3166
_reflns_number_total 5299
_reflns_threshold_expression >2sigma(I)
_cod_data_source_file ja064696tsi20060713_083258.cif
_cod_data_source_block 2a
_cod_depositor_comments
;
The following automatic conversions were performed:

'_exptl_absorpt_correction_type' value 'multi scan' changed to
'multi-scan' according to the built-in table from CIF Core dictionary
named 'cif_core.dic' version 2.4.1 from 2010-06-29.

Automatic conversion script
Id: cif_fix_values 1715 2011-07-08 13:25:40Z adriana 
;
_cod_database_code 4110886

loop_
_symmetry_equiv_pos_as_xyz
'x, y, z'
'-x, y+1/2, -z'

loop_
_atom_site_label
_atom_site_type_symbol
_atom_site_fract_x
_atom_site_fract_y
_atom_site_fract_z
_atom_site_U_iso_or_equiv
_atom_site_adp_type
_atom_site_occupancy
_atom_site_symmetry_multiplicity
_atom_site_calc_flag
_atom_site_refinement_flags
C8' C 0.7880(5) 0.1266(2) 0.0130(3) 0.0342(9) Uani 1 1 d .
N1' N 0.8375(5) -0.0151(2) -0.0039(3) 0.0465(9) Uani 1 1 d .
B9' B 0.8379(6) 0.1265(2) 0.1466(3) 0.0294(9) Uani 1 1 d .
H9' H 0.9668 0.0968 0.1848 0.035 Uiso 1 1 calc R
C12' C 0.8995(6) 0.0666(3) -0.0468(4) 0.0499(11) Uani 1 1 d .
H12A H 1.0326 0.0747 -0.0268 0.060 Uiso 1 1 calc R
H12B H 0.8705 0.0708 -0.1284 0.060 Uiso 1 1 calc R
B4' B 0.7795(8) 0.2157(3) 0.2038(4) 0.0489(12) Uani 1 1 d .
H4' H 0.8556 0.2448 0.2787 0.059 Uiso 1 1 calc R
B10' B 0.6524(7) 0.1252(3) 0.2165(4) 0.0416(11) Uani 1 1 d .
H10' H 0.6500 0.0990 0.3014 0.050 Uiso 1 1 calc R
B5' B 0.5339(7) 0.2182(3) 0.1770(4) 0.0449(12) Uani 1 1 d .
H5' H 0.4482 0.2506 0.2334 0.054 Uiso 1 1 calc R
B3' B 0.8728(7) 0.2153(3) 0.0722(5) 0.0477(12) Uani 1 1 d .
H3' H 1.0080 0.2433 0.0611 0.057 Uiso 1 1 calc R
C7' C 0.5573(6) 0.1234(3) -0.0201(4) 0.0550(12) Uani 1 1 d .
H7' H 0.4881 0.0951 -0.0978 0.066 Uiso 1 1 calc R
B6' B 0.4722(7) 0.2146(3) 0.0285(4) 0.0431(11) Uani 1 1 d .
H6' H 0.3445 0.2435 -0.0129 0.052 Uiso 1 1 calc R
B2' B 0.6890(7) 0.2137(3) -0.0360(4) 0.0492(13) Uani 1 1 d .
H2' H 0.7043 0.2410 -0.1189 0.059 Uiso 1 1 calc R
C13' C 0.9967(7) -0.0618(4) 0.0547(5) 0.0738(16) Uani 1 1 d .
H13A H 0.9545 -0.1148 0.0738 0.111 Uiso 1 1 calc R
H13B H 1.0457 -0.0338 0.1225 0.111 Uiso 1 1 calc R
H13C H 1.0927 -0.0670 0.0055 0.111 Uiso 1 1 calc R
C14' C 0.7459(8) -0.0651(3) -0.1019(4) 0.0734(16) Uani 1 1 d .
H14A H 0.8332 -0.0736 -0.1560 0.110 Uiso 1 1 calc R
H14B H 0.6383 -0.0368 -0.1376 0.110 Uiso 1 1 calc R
H14C H 0.7082 -0.1166 -0.0743 0.110 Uiso 1 1 calc R
C15' C 0.5678(7) -0.0781(3) 0.1671(4) 0.0619(14) Uani 1 1 d .
H15A H 0.4499 -0.0952 0.1284 0.093 Uiso 1 1 calc R
H15B H 0.5550 -0.0687 0.2456 0.093 Uiso 1 1 calc R
H15C H 0.6596 -0.1196 0.1609 0.093 Uiso 1 1 calc R
B11' B 0.4560(7) 0.1250(3) 0.1101(4) 0.0463(13) Uani 1 1 d .
H11' H 0.3180 0.1002 0.1222 0.056 Uiso 1 1 calc R
B1' B 0.6721(7) 0.2723(3) 0.0868(4) 0.0442(12) Uani 1 1 d .
H1' H 0.6737 0.3391 0.0842 0.053 Uiso 1 1 calc R
Al1 Al 0.17224(16) 0.14511(8) 0.63596(10) 0.0388(3) Uani 1 1 d .
C7 C 0.3541(5) 0.0336(2) 0.6234(3) 0.0373(9) Uani 1 1 d .
H7 H 0.4899 0.0508 0.6693 0.045 Uiso 1 1 calc R
C8 C 0.2906(5) 0.0675(2) 0.4997(3) 0.0349(9) Uani 1 1 d .
N1 N 0.3615(5) 0.2043(2) 0.5509(3) 0.0432(8) Uani 1 1 d .
B5 B 0.0364(7) -0.0583(3) 0.6185(5) 0.0466(12) Uani 1 1 d .
H5 H -0.0500 -0.1021 0.6592 0.056 Uiso 1 1 calc R
B10 B -0.0276(7) 0.0444(3) 0.6017(5) 0.0458(13) Uani 1 1 d .
H10 H -0.1609 0.0643 0.6292 0.055 Uiso 1 1 calc R
C12 C 0.4062(6) 0.1384(3) 0.4696(3) 0.0484(10) Uani 1 1 d .
H12C H 0.3715 0.1550 0.3916 0.058 Uiso 1 1 calc R
H12D H 0.5383 0.1252 0.4800 0.058 Uiso 1 1 calc R
B9 B 0.0610(6) 0.0803(3) 0.4808(4) 0.0412(11) Uani 1 1 d .
H9 H -0.0083 0.1279 0.4262 0.049 Uiso 1 1 calc R
B11 B 0.1714(7) 0.0171(3) 0.6988(4) 0.0426(11) Uani 1 1 d .
H11 H 0.1785 0.0196 0.7917 0.051 Uiso 1 1 calc R
B6 B 0.2845(7) -0.0649(3) 0.6348(5) 0.0464(12) Uani 1 1 d .
H6 H 0.3612 -0.1120 0.6868 0.056 Uiso 1 1 calc R
B4 B -0.0339(7) -0.0166(3) 0.4818(5) 0.0486(13) Uani 1 1 d .
H4 H -0.1679 -0.0324 0.4326 0.058 Uiso 1 1 calc R
C15 C 0.1004(7) 0.2271(3) 0.7402(4) 0.0628(14) Uani 1 1 d .
H15D H 0.2073 0.2421 0.7919 0.094 Uiso 1 1 calc R
H15E H 0.0050 0.2056 0.7819 0.094 Uiso 1 1 calc R
H15F H 0.0534 0.2741 0.6983 0.094 Uiso 1 1 calc R
B3 B 0.1709(8) -0.0005(3) 0.4148(4) 0.0500(13) Uani 1 1 d .
H3 H 0.1713 -0.0051 0.3225 0.060 Uiso 1 1 calc R
B2 B 0.3659(7) -0.0294(3) 0.5067(5) 0.0492(13) Uani 1 1 d .
H2 H 0.4944 -0.0522 0.4761 0.059 Uiso 1 1 calc R
C14 C 0.5332(7) 0.2316(3) 0.6258(5) 0.0666(15) Uani 1 1 d .
H14D H 0.6152 0.2598 0.5809 0.100 Uiso 1 1 calc R
H14E H 0.5965 0.1851 0.6606 0.100 Uiso 1 1 calc R
H14F H 0.4975 0.2673 0.6834 0.100 Uiso 1 1 calc R
B1 B 0.1586(7) -0.0861(3) 0.5003(5) 0.0527(14) Uani 1 1 d .
H1 H 0.1499 -0.1478 0.4645 0.063 Uiso 1 1 calc R
C13 C 0.2750(8) 0.2760(3) 0.4894(5) 0.0678(15) Uani 1 1 d .
H13D H 0.2489 0.3169 0.5430 0.102 Uiso 1 1 calc R
H13E H 0.1608 0.2600 0.4453 0.102 Uiso 1 1 calc R
H13F H 0.3596 0.2976 0.4402 0.102 Uiso 1 1 calc R
Al1' Al 0.64648(18) 0.02187(7) 0.09897(11) 0.0398(3) Uani 1 1 d .

loop_
_atom_site_aniso_label
_atom_site_aniso_U_11
_atom_site_aniso_U_22
_atom_site_aniso_U_33
_atom_site_aniso_U_23
_atom_site_aniso_U_13
_atom_site_aniso_U_12
C8' 0.035(2) 0.035(2) 0.0340(19) -0.0019(16) 0.0109(16) 0.0013(17)
N1' 0.054(2) 0.040(2) 0.047(2) -0.0124(16) 0.0124(17) 0.0057(17)
B9' 0.031(2) 0.027(2) 0.0273(19) -0.0022(16) -0.0049(16) 0.0023(18)
C12' 0.056(3) 0.046(3) 0.050(2) -0.001(2) 0.019(2) 0.001(2)
B4' 0.062(3) 0.040(3) 0.042(3) -0.004(2) -0.006(2) -0.003(3)
B10' 0.060(3) 0.033(3) 0.032(2) 0.0039(18) 0.010(2) 0.011(2)
B5' 0.057(3) 0.036(3) 0.043(3) 0.002(2) 0.013(2) 0.013(2)
B3' 0.049(3) 0.033(3) 0.063(3) -0.001(2) 0.015(2) -0.003(2)
C7' 0.057(3) 0.058(3) 0.048(2) 0.002(2) -0.001(2) 0.001(2)
B6' 0.041(3) 0.044(3) 0.043(3) 0.004(2) 0.002(2) 0.008(2)
B2' 0.062(3) 0.044(3) 0.044(3) 0.010(2) 0.015(2) 0.008(3)
C13' 0.075(4) 0.063(4) 0.085(4) -0.010(3) 0.014(3) 0.024(3)
C14' 0.115(5) 0.056(3) 0.053(3) -0.025(3) 0.024(3) -0.016(3)
C15' 0.093(4) 0.032(3) 0.065(3) 0.006(2) 0.026(3) 0.000(3)
B11' 0.041(3) 0.045(3) 0.054(3) 0.000(2) 0.013(2) 0.000(2)
B1' 0.053(3) 0.035(3) 0.045(3) 0.005(2) 0.006(2) -0.001(2)
Al1 0.0445(7) 0.0332(6) 0.0398(6) -0.0040(6) 0.0099(5) -0.0018(6)
C7 0.029(2) 0.036(2) 0.046(2) 0.0073(19) 0.0004(17) 0.0003(18)
C8 0.043(2) 0.035(2) 0.0277(19) 0.0000(17) 0.0108(17) 0.0030(18)
N1 0.048(2) 0.0335(18) 0.050(2) 0.0023(16) 0.0127(17) -0.0008(17)
B5 0.046(3) 0.033(3) 0.062(3) -0.001(2) 0.014(2) -0.006(2)
B10 0.032(3) 0.039(3) 0.069(3) -0.011(2) 0.017(2) -0.001(2)
C12 0.054(2) 0.049(3) 0.045(2) 0.004(2) 0.0192(18) 0.003(2)
B9 0.042(3) 0.042(3) 0.037(2) 0.002(2) -0.007(2) 0.000(2)
B11 0.055(3) 0.034(2) 0.039(2) 0.005(2) 0.010(2) -0.005(2)
B6 0.051(3) 0.030(2) 0.059(3) 0.005(2) 0.007(2) 0.003(2)
B4 0.047(3) 0.043(3) 0.055(3) -0.009(2) -0.002(2) -0.007(2)
C15 0.077(3) 0.053(3) 0.064(3) -0.013(2) 0.029(3) -0.005(3)
B3 0.063(3) 0.050(3) 0.036(3) -0.008(2) 0.003(2) -0.004(3)
B2 0.049(3) 0.037(3) 0.064(3) -0.007(2) 0.018(3) 0.004(2)
C14 0.052(3) 0.060(3) 0.088(4) -0.013(3) 0.011(3) -0.019(3)
B1 0.053(3) 0.043(3) 0.064(3) -0.011(3) 0.013(3) -0.002(3)
C13 0.091(4) 0.037(3) 0.079(4) 0.023(3) 0.023(3) 0.010(3)
Al1' 0.0493(8) 0.0321(6) 0.0392(6) -0.0005(6) 0.0107(6) -0.0003(6)

loop_
_atom_type_symbol
_atom_type_description
_atom_type_scat_dispersion_real
_atom_type_scat_dispersion_imag
_atom_type_scat_source
C C 0.0033 0.0016 'International Tables Vol C Tables 4.2.6.8 and 6.1.1.4'
H H 0.0000 0.0000 'International Tables Vol C Tables 4.2.6.8 and 6.1.1.4'
B B 0.0013 0.0007 'International Tables Vol C Tables 4.2.6.8 and 6.1.1.4'
N N 0.0061 0.0033 'International Tables Vol C Tables 4.2.6.8 and 6.1.1.4'
Al Al 0.0645 0.0514 'International Tables Vol C Tables 4.2.6.8 and 6.1.1.4'

loop_
_geom_angle_atom_site_label_1
_geom_angle_atom_site_label_2
_geom_angle_atom_site_label_3
_geom_angle
C12' C8' B9' 113.7(3)
C12' C8' C7' 116.2(3)
B9' C8' C7' 109.9(3)
C12' C8' B2' 128.9(3)
B9' C8' B2' 112.7(3)
C7' C8' B2' 64.6(3)
C12' C8' B3' 125.0(3)
B9' C8' B3' 63.8(3)
C7' C8' B3' 115.1(3)
B2' C8' B3' 61.8(3)
C12' C8' Al1' 90.4(3)
B9' C8' Al1' 67.4(2)
C7' C8' Al1' 66.4(2)
B2' C8' Al1' 127.0(3)
B3' C8' Al1' 127.9(3)
C13' N1' C14' 108.8(4)
C13' N1' C12' 111.9(4)
C14' N1' C12' 109.9(4)
C13' N1' Al1' 114.4(3)
C14' N1' Al1' 111.1(3)
C12' N1' Al1' 100.5(2)
C8' B9' B10' 113.6(3)
C8' B9' B4' 111.3(3)
B10' B9' B4' 63.6(3)
C8' B9' B3' 61.4(3)
B10' B9' B3' 116.0(3)
B4' B9' B3' 62.2(3)
C8' B9' Al1' 71.7(2)
B10' B9' Al1' 66.8(2)
B4' B9' Al1' 126.5(3)
B3' B9' Al1' 129.7(3)
C8' B9' H9' 119.7
B10' B9' H9' 118.7
B4' B9' H9' 117.2
B3' B9' H9' 114.7
Al1' B9' H9' 103.2
C8' C12' N1' 103.2(3)
C8' C12' H12A 111.1
N1' C12' H12A 111.1
C8' C12' H12B 111.1
N1' C12' H12B 111.1
H12A C12' H12B 109.1
B9' B4' B5' 103.9(3)
B9' B4' B10' 57.1(3)
B5' B4' B10' 61.0(3)
B9' B4' B3' 60.3(3)
B5' B4' B3' 108.4(3)
B10' B4' B3' 109.0(3)
B9' B4' B1' 104.3(3)
B5' B4' B1' 60.6(3)
B10' B4' B1' 109.1(4)
B3' B4' B1' 59.1(3)
B9' B4' H4' 125.5
B5' B4' H4' 122.1
B10' B4' H4' 121.0
B3' B4' H4' 120.7
B1' B4' H4' 122.4
B9' B10' B4' 59.2(3)
B9' B10' B11' 105.4(3)
B4' B10' B11' 108.6(3)
B9' B10' B5' 104.3(3)
B4' B10' B5' 59.5(3)
B11' B10' B5' 60.1(3)
B9' B10' Al1' 69.4(2)
B4' B10' Al1' 124.8(3)
B11' B10' Al1' 66.0(2)
B5' B10' Al1' 121.5(3)
B9' B10' H10' 124.5
B4' B10' H10' 118.2
B11' B10' H10' 123.6
B5' B10' H10' 121.2
Al1' B10' H10' 106.2
B4' B5' B6' 108.1(4)
B4' B5' B1' 60.1(3)
B6' B5' B1' 60.7(3)
B4' B5' B10' 59.6(3)
B6' B5' B10' 106.8(3)
B1' B5' B10' 107.6(4)
B4' B5' B11' 108.5(3)
B6' B5' B11' 59.9(3)
B1' B5' B11' 109.2(4)
B10' B5' B11' 59.8(3)
B4' B5' H5' 121.6
B6' B5' H5' 122.0
B1' B5' H5' 121.1
B10' B5' H5' 122.7
B11' B5' H5' 121.1
C8' B3' B2' 58.3(3)
C8' B3' B9' 54.9(2)
B2' B3' B9' 102.7(3)
C8' B3' B1' 103.9(3)
B2' B3' B1' 60.9(3)
B9' B3' B1' 103.3(4)
C8' B3' B4' 102.3(3)
B2' B3' B4' 108.6(4)
B9' B3' B4' 57.5(3)
B1' B3' B4' 60.6(3)
C8' B3' H3' 126.2
B2' B3' H3' 121.8
B9' B3' H3' 126.5
B1' B3' H3' 122.7
B4' B3' H3' 122.4
C8' C7' B6' 106.0(3)
C8' C7' B2' 58.0(3)
B6' C7' B2' 62.0(3)
C8' C7' B11' 107.0(3)
B6' C7' B11' 60.4(3)
B2' C7' B11' 110.9(3)
C8' C7' Al1' 70.6(2)
B6' C7' Al1' 121.3(3)
B2' C7' Al1' 124.9(3)
B11' C7' Al1' 65.1(2)
C8' C7' H7' 123.6
B6' C7' H7' 120.0
B2' C7' H7' 117.3
B11' C7' H7' 122.8
Al1' C7' H7' 106.4
C7' B6' B5' 107.5(3)
C7' B6' B11' 60.9(3)
B5' B6' B11' 60.6(3)
C7' B6' B1' 106.6(3)
B5' B6' B1' 60.0(3)
B11' B6' B1' 109.2(3)
C7' B6' B2' 60.1(3)
B5' B6' B2' 107.0(3)
B11' B6' B2' 109.7(3)
B1' B6' B2' 58.5(3)
C7' B6' H6' 122.1
B5' B6' H6' 122.1
B11' B6' H6' 119.9
B1' B6' H6' 122.4
B2' B6' H6' 122.0
C8' B2' B3' 59.9(3)
C8' B2' B1' 104.4(3)
B3' B2' B1' 60.0(3)
C8' B2' C7' 57.4(3)
B3' B2' C7' 107.7(3)
B1' B2' C7' 106.2(4)
C8' B2' B6' 102.3(3)
B3' B2' B6' 107.8(4)
B1' B2' B6' 60.1(3)
C7' B2' B6' 57.9(3)
C8' B2' H2' 125.4
B3' B2' H2' 120.7
B1' B2' H2' 122.7
C7' B2' H2' 123.0
B6' B2' H2' 123.6
N1' C13' H13A 109.5
N1' C13' H13B 109.5
H13A C13' H13B 109.5
N1' C13' H13C 109.5
H13A C13' H13C 109.5
H13B C13' H13C 109.5
N1' C14' H14A 109.5
N1' C14' H14B 109.5
H14A C14' H14B 109.5
N1' C14' H14C 109.5
H14A C14' H14C 109.5
H14B C14' H14C 109.5
Al1' C15' H15A 109.5
Al1' C15' H15B 109.5
H15A C15' H15B 109.5
Al1' C15' H15C 109.5
H15A C15' H15C 109.5
H15B C15' H15C 109.5
B6' B11' B10' 106.7(3)
B6' B11' C7' 58.6(3)
B10' B11' C7' 104.1(3)
B6' B11' B5' 59.5(3)
B10' B11' B5' 60.1(3)
C7' B11' B5' 105.0(4)
B6' B11' Al1' 121.9(3)
B10' B11' Al1' 66.1(2)
C7' B11' Al1' 67.4(2)
B5' B11' Al1' 121.6(3)
B6' B11' H11' 119.8
B10' B11' H11' 124.3
C7' B11' H11' 125.1
B5' B11' H11' 120.1
Al1' B11' H11' 107.6
B3' B1' B2' 59.2(3)
B3' B1' B4' 60.3(3)
B2' B1' B4' 107.1(4)
B3' B1' B5' 108.5(4)
B2' B1' B5' 108.7(4)
B4' B1' B5' 59.3(3)
B3' B1' B6' 108.3(4)
B2' B1' B6' 61.4(3)
B4' B1' B6' 106.4(4)
B5' B1' B6' 59.3(3)
B3' B1' H1' 121.5
B2' B1' H1' 121.4
B4' B1' H1' 122.8
B5' B1' H1' 121.6
B6' B1' H1' 121.9
C15 Al1 N1 103.12(19)
C15 Al1 B9 140.7(2)
N1 Al1 B9 90.93(17)
C15 Al1 B10 115.1(2)
N1 Al1 B10 136.83(18)
B9 Al1 B10 46.60(19)
C15 Al1 B11 115.5(2)
N1 Al1 B11 130.13(17)
B9 Al1 B11 78.91(18)
B10 Al1 B11 47.58(18)
C15 Al1 C7 143.3(2)
N1 Al1 C7 85.96(14)
B9 Al1 C7 73.13(16)
B10 Al1 C7 75.49(17)
B11 Al1 C7 44.26(16)
C15 Al1 C8 169.07(19)
N1 Al1 C8 65.98(14)
B9 Al1 C8 43.11(16)
B10 Al1 C8 74.92(17)
B11 Al1 C8 74.18(16)
C7 Al1 C8 40.68(14)
C8 C7 B11 112.7(3)
C8 C7 B6 110.5(3)
B11 C7 B6 63.5(3)
C8 C7 B2 60.5(3)
B11 C7 B2 115.9(3)
B6 C7 B2 62.6(3)
C8 C7 Al1 70.8(2)
B11 C7 Al1 66.8(2)
B6 C7 Al1 125.8(3)
B2 C7 Al1 128.0(3)
C8 C7 H7 120.8
B11 C7 H7 118.7
B6 C7 H7 117.3
B2 C7 H7 115.1
Al1 C7 H7 104.3
C12 C8 C7 112.6(3)
C12 C8 B9 116.2(3)
C7 C8 B9 110.2(3)
C12 C8 B3 129.5(3)
C7 C8 B3 113.3(3)
B9 C8 B3 64.4(3)
C12 C8 B2 124.3(4)
C7 C8 B2 64.2(3)
B9 C8 B2 116.0(3)
B3 C8 B2 62.5(3)
C12 C8 Al1 89.8(2)
C7 C8 Al1 68.6(2)
B9 C8 Al1 65.1(2)
B3 C8 Al1 125.9(3)
B2 C8 Al1 129.4(3)
C13 N1 C14 108.8(4)
C13 N1 C12 111.3(4)
C14 N1 C12 111.7(3)
C13 N1 Al1 111.0(3)
C14 N1 Al1 113.7(3)
C12 N1 Al1 100.3(2)
B10 B5 B6 108.5(4)
B10 B5 B4 58.8(3)
B6 B5 B4 107.3(4)
B10 B5 B11 60.7(3)
B6 B5 B11 60.3(3)
B4 B5 B11 107.4(4)
B10 B5 B1 107.5(4)
B6 B5 B1 59.5(3)
B4 B5 B1 60.0(3)
B11 B5 B1 107.9(4)
B10 B5 H5 121.7
B6 B5 H5 121.7
B4 B5 H5 122.6
B11 B5 H5 121.4
B1 B5 H5 122.0
B4 B10 B9 59.8(3)
B4 B10 B5 61.3(3)
B9 B10 B5 107.7(4)
B4 B10 B11 109.0(4)
B9 B10 B11 105.9(3)
B5 B10 B11 60.3(3)
B4 B10 Al1 122.7(3)
B9 B10 Al1 66.6(2)
B5 B10 Al1 123.1(3)
B11 B10 Al1 67.2(2)
B4 B10 H10 118.3
B9 B10 H10 124.2
B5 B10 H10 118.6
B11 B10 H10 123.0
Al1 B10 H10 107.2
C8 C12 N1 103.9(3)
C8 C12 H12C 111.0
N1 C12 H12C 111.0
C8 C12 H12D 111.0
N1 C12 H12D 111.0
H12C C12 H12D 109.0
C8 B9 B4 105.7(3)
C8 B9 B10 107.5(3)
B4 B9 B10 60.0(3)
C8 B9 B3 58.3(3)
B4 B9 B3 60.8(3)
B10 B9 B3 109.6(4)
C8 B9 Al1 71.8(2)
B4 B9 Al1 123.1(3)
B10 B9 Al1 66.8(2)
B3 B9 Al1 126.6(3)
C8 B9 H9 123.2
B4 B9 H9 120.5
B10 B9 H9 122.9
B3 B9 H9 117.9
Al1 B9 H9 104.2
C7 B11 B5 103.8(4)
C7 B11 B10 103.4(3)
B5 B11 B10 58.9(3)
C7 B11 B6 58.5(3)
B5 B11 B6 59.7(3)
B10 B11 B6 106.6(4)
C7 B11 Al1 68.9(2)
B5 B11 Al1 120.0(3)
B10 B11 Al1 65.2(2)
B6 B11 Al1 123.3(3)
C7 B11 H11 125.1
B5 B11 H11 121.5
B10 B11 H11 125.3
B6 B11 H11 119.0
Al1 B11 H11 107.3
C7 B6 B1 103.9(4)
C7 B6 B5 103.6(3)
B1 B6 B5 60.8(3)
C7 B6 B11 58.0(3)
B1 B6 B11 108.6(4)
B5 B6 B11 60.0(3)
C7 B6 B2 59.6(3)
B1 B6 B2 58.9(3)
B5 B6 B2 108.2(4)
B11 B6 B2 109.0(4)
C7 B6 H6 125.5
B1 B6 H6 122.5
B5 B6 H6 122.5
B11 B6 H6 121.1
B2 B6 H6 121.0
B9 B4 B10 60.1(3)
B9 B4 B3 60.7(3)
B10 B4 B3 109.7(4)
B9 B4 B5 106.9(3)
B10 B4 B5 59.9(3)
B3 B4 B5 107.6(4)
B9 B4 B1 106.7(4)
B10 B4 B1 108.8(4)
B3 B4 B1 58.6(3)
B5 B4 B1 60.5(3)
B9 B4 H4 122.4
B10 B4 H4 120.6
B3 B4 H4 121.4
B5 B4 H4 122.2
B1 B4 H4 122.2
Al1 C15 H15D 109.5
Al1 C15 H15E 109.5
H15D C15 H15E 109.5
Al1 C15 H15F 109.5
H15D C15 H15F 109.5
H15E C15 H15F 109.5
C8 B3 B2 58.9(3)
C8 B3 B1 104.3(3)
B2 B3 B1 60.5(3)
C8 B3 B9 57.3(3)
B2 B3 B9 107.2(3)
B1 B3 B9 107.0(4)
C8 B3 B4 103.1(3)
B2 B3 B4 109.3(4)
B1 B3 B4 61.2(3)
B9 B3 B4 58.5(3)
C8 B3 H3 125.8
B2 B3 H3 120.7
B1 B3 H3 122.1
B9 B3 H3 123.0
B4 B3 H3 122.4
C8 B2 C7 55.3(2)
C8 B2 B3 58.6(3)
C7 B2 B3 103.1(3)
C8 B2 B1 103.5(4)
C7 B2 B1 103.4(4)
B3 B2 B1 59.9(3)
C8 B2 B6 102.5(3)
C7 B2 B6 57.8(3)
B3 B2 B6 107.6(4)
B1 B2 B6 60.2(3)
C8 B2 H2 125.9
C7 B2 H2 126.0
B3 B2 H2 122.3
B1 B2 H2 123.3
B6 B2 H2 122.7
N1 C14 H14D 109.5
N1 C14 H14E 109.5
H14D C14 H14E 109.5
N1 C14 H14F 109.5
H14D C14 H14F 109.5
H14E C14 H14F 109.5
B3 B1 B2 59.7(3)
B3 B1 B6 108.0(4)
B2 B1 B6 60.9(3)
B3 B1 B4 60.3(3)
B2 B1 B4 107.9(4)
B6 B1 B4 107.0(4)
B3 B1 B5 108.1(4)
B2 B1 B5 108.7(4)
B6 B1 B5 59.6(3)
B4 B1 B5 59.5(3)
B3 B1 H1 121.7
B2 B1 H1 121.2
B6 B1 H1 121.9
B4 B1 H1 122.3
B5 B1 H1 121.7
N1 C13 H13D 109.5
N1 C13 H13E 109.5
H13D C13 H13E 109.5
N1 C13 H13F 109.5
H13D C13 H13F 109.5
H13E C13 H13F 109.5
C15' Al1' N1' 104.31(19)
C15' Al1' B11' 114.4(2)
N1' Al1' B11' 137.51(18)
C15' Al1' B10' 112.0(2)
N1' Al1' B10' 130.34(18)
B11' Al1' B10' 47.92(18)
C15' Al1' C7' 145.0(2)
N1' Al1' C7' 90.46(17)
B11' Al1' C7' 47.52(18)
B10' Al1' C7' 78.82(18)
C15' Al1' B9' 138.2(2)
N1' Al1' B9' 86.67(15)
B11' Al1' B9' 76.17(18)
B10' Al1' B9' 43.74(17)
C7' Al1' B9' 73.02(16)
C15' Al1' C8' 169.40(19)
N1' Al1' C8' 65.91(14)
B11' Al1' C8' 76.14(17)
B10' Al1' C8' 74.06(16)
C7' Al1' C8' 43.01(15)
B9' Al1' C8' 40.90(14)

loop_
_geom_bond_atom_site_label_1
_geom_bond_atom_site_label_2
_geom_bond_distance
C8' C12' 1.503(5)
C8' B9' 1.587(5)
C8' C7' 1.664(6)
C8' B2' 1.675(6)
C8' B3' 1.703(6)
C8' Al1' 2.301(4)
N1' C13' 1.485(6)
N1' C14' 1.514(6)
N1' C12' 1.522(6)
N1' Al1' 2.037(4)
B9' B10' 1.653(6)
B9' B4' 1.691(6)
B9' B3' 1.741(6)
B9' Al1' 2.238(4)
B9' H9' 1.1000
C12' H12A 0.9700
C12' H12B 0.9700
B4' B5' 1.762(7)
B4' B10' 1.763(7)
B4' B3' 1.772(7)
B4' B1' 1.776(7)
B4' H4' 1.1000
B10' B11' 1.784(7)
B10' B5' 1.789(7)
B10' Al1' 2.198(5)
B10' H10' 1.1000
B5' B6' 1.770(7)
B5' B1' 1.784(7)
B5' B11' 1.789(7)
B5' H5' 1.1000
B3' B2' 1.735(7)
B3' B1' 1.749(7)
B3' H3' 1.1000
C7' B6' 1.745(7)
C7' B2' 1.784(7)
C7' B11' 1.786(7)
C7' Al1' 2.236(5)
C7' H7' 1.1000
B6' B11' 1.777(7)
B6' B1' 1.795(7)
B6' B2' 1.819(7)
B6' H6' 1.1000
B2' B1' 1.766(7)
B2' H2' 1.1000
C13' H13A 0.9600
C13' H13B 0.9600
C13' H13C 0.9600
C14' H14A 0.9600
C14' H14B 0.9600
C14' H14C 0.9600
C15' Al1' 1.946(5)
C15' H15A 0.9600
C15' H15B 0.9600
C15' H15C 0.9600
B11' Al1' 2.196(5)
B11' H11' 1.1000
B1' H1' 1.1000
Al1 C15 1.942(5)
Al1 N1 2.037(4)
Al1 B9 2.199(5)
Al1 B10 2.202(5)
Al1 B11 2.236(5)
Al1 C7 2.270(4)
Al1 C8 2.303(4)
C7 C8 1.590(5)
C7 B11 1.698(6)
C7 B6 1.707(6)
C7 B2 1.741(7)
C7 H7 1.1000
C8 C12 1.502(6)
C8 B9 1.657(6)
C8 B3 1.676(6)
C8 B2 1.683(6)
N1 C13 1.487(5)
N1 C14 1.506(6)
N1 C12 1.512(5)
B5 B10 1.758(7)
B5 B6 1.779(7)
B5 B4 1.782(8)
B5 B11 1.784(7)
B5 B1 1.802(8)
B5 H5 1.1000
B10 B4 1.739(7)
B10 B9 1.741(7)
B10 B11 1.790(7)
B10 H10 1.1000
C12 H12C 0.9700
C12 H12D 0.9700
B9 B4 1.735(7)
B9 B3 1.776(7)
B9 H9 1.1000
B11 B6 1.791(7)
B11 H11 1.1000
B6 B1 1.778(8)
B6 B2 1.791(7)
B6 H6 1.1000
B4 B3 1.776(8)
B4 B1 1.792(7)
B4 H4 1.1000
C15 H15D 0.9600
C15 H15E 0.9600
C15 H15F 0.9600
B3 B2 1.742(8)
B3 B1 1.745(8)
B3 H3 1.1000
B2 B1 1.756(7)
B2 H2 1.1000
C14 H14D 0.9600
C14 H14E 0.9600
C14 H14F 0.9600
B1 H1 1.1000
C13 H13D 0.9600
C13 H13E 0.9600
C13 H13F 0.9600

loop_
_geom_torsion_atom_site_label_1
_geom_torsion_atom_site_label_2
_geom_torsion_atom_site_label_3
_geom_torsion_atom_site_label_4
_geom_torsion
C12' C8' B9' B10' -133.3(4)
C7' C8' B9' B10' -1.1(4)
B2' C8' B9' B10' 68.8(4)
B3' C8' B9' B10' 107.9(4)
Al1' C8' B9' B10' -53.4(3)
C12' C8' B9' B4' 157.1(4)
C7' C8' B9' B4' -70.7(4)
B2' C8' B9' B4' -0.7(5)
B3' C8' B9' B4' 38.3(4)
Al1' C8' B9' B4' -122.9(3)
C12' C8' B9' B3' 118.8(4)
C7' C8' B9' B3' -109.0(3)
B2' C8' B9' B3' -39.0(3)
Al1' C8' B9' B3' -161.3(3)
C12' C8' B9' Al1' -79.9(3)
C7' C8' B9' Al1' 52.3(3)
B2' C8' B9' Al1' 122.2(3)
B3' C8' B9' Al1' 161.3(3)
B9' C8' C12' N1' 64.3(4)
C7' C8' C12' N1' -64.7(4)
B2' C8' C12' N1' -142.2(4)
B3' C8' C12' N1' 138.0(4)
Al1' C8' C12' N1' -1.0(3)
C13' N1' C12' C8' -120.6(4)
C14' N1' C12' C8' 118.3(4)
Al1' N1' C12' C8' 1.2(3)
C8' B9' B4' B5' 65.6(4)
B10' B9' B4' B5' -41.0(3)
B3' B9' B4' B5' 103.6(4)
Al1' B9' B4' B5' -16.9(5)
C8' B9' B4' B10' 106.6(3)
B3' B9' B4' B10' 144.6(3)
Al1' B9' B4' B10' 24.1(3)
C8' B9' B4' B3' -38.0(3)
B10' B9' B4' B3' -144.6(3)
Al1' B9' B4' B3' -120.5(4)
C8' B9' B4' B1' 2.9(5)
B10' B9' B4' B1' -103.7(4)
B3' B9' B4' B1' 40.9(3)
Al1' B9' B4' B1' -79.6(4)
C8' B9' B10' B4' -103.1(4)
B3' B9' B10' B4' -34.7(3)
Al1' B9' B10' B4' -159.1(3)
C8' B9' B10' B11' -0.3(4)
B4' B9' B10' B11' 102.8(3)
B3' B9' B10' B11' 68.0(4)
Al1' B9' B10' B11' -56.3(3)
C8' B9' B10' B5' -62.7(4)
B4' B9' B10' B5' 40.4(3)
B3' B9' B10' B5' 5.6(4)
Al1' B9' B10' B5' -118.7(3)
C8' B9' B10' Al1' 56.0(3)
B4' B9' B10' Al1' 159.1(3)
B3' B9' B10' Al1' 124.3(3)
B5' B4' B10' B9' 133.2(3)
B3' B4' B10' B9' 32.2(3)
B1' B4' B10' B9' 95.0(4)
B9' B4' B10' B11' -97.2(3)
B5' B4' B10' B11' 36.0(3)
B3' B4' B10' B11' -65.0(4)
B1' B4' B10' B11' -2.2(5)
B9' B4' B10' B5' -133.2(3)
B3' B4' B10' B5' -101.0(4)
B1' B4' B10' B5' -38.1(3)
B9' B4' B10' Al1' -24.0(3)
B5' B4' B10' Al1' 109.2(4)
B3' B4' B10' Al1' 8.1(5)
B1' B4' B10' Al1' 71.0(5)
B9' B4' B5' B6' -60.2(4)
B10' B4' B5' B6' -99.3(4)
B3' B4' B5' B6' 2.7(5)
B1' B4' B5' B6' 38.6(3)
B9' B4' B5' B1' -98.8(4)
B10' B4' B5' B1' -137.9(4)
B3' B4' B5' B1' -35.9(3)
B9' B4' B5' B10' 39.1(3)
B3' B4' B5' B10' 102.0(4)
B1' B4' B5' B10' 137.9(4)
B9' B4' B5' B11' 3.3(4)
B10' B4' B5' B11' -35.8(3)
B3' B4' B5' B11' 66.2(4)
B1' B4' B5' B11' 102.1(4)
B9' B10' B5' B4' -40.3(3)
B11' B10' B5' B4' -140.0(4)
Al1' B10' B5' B4' -114.6(4)
B9' B10' B5' B6' 61.2(4)
B4' B10' B5' B6' 101.4(4)
B11' B10' B5' B6' -38.6(3)
Al1' B10' B5' B6' -13.2(5)
B9' B10' B5' B1' -2.7(4)
B4' B10' B5' B1' 37.6(3)
B11' B10' B5' B1' -102.5(4)
Al1' B10' B5' B1' -77.0(4)
B9' B10' B5' B11' 99.8(3)
B4' B10' B5' B11' 140.0(4)
Al1' B10' B5' B11' 25.4(3)
C12' C8' B3' B2' 119.6(4)
B9' C8' B3' B2' -138.8(3)
C7' C8' B3' B2' -37.9(3)
Al1' C8' B3' B2' -116.7(4)
C12' C8' B3' B9' -101.6(4)
C7' C8' B3' B9' 100.8(4)
B2' C8' B3' B9' 138.8(3)
Al1' C8' B3' B9' 22.1(3)
C12' C8' B3' B1' 161.7(4)
B9' C8' B3' B1' -96.7(4)
C7' C8' B3' B1' 4.2(5)
B2' C8' B3' B1' 42.1(3)
Al1' C8' B3' B1' -74.6(4)
C12' C8' B3' B4' -136.0(4)
B9' C8' B3' B4' -34.3(3)
C7' C8' B3' B4' 66.5(4)
B2' C8' B3' B4' 104.4(4)
Al1' C8' B3' B4' -12.2(5)
B10' B9' B3' C8' -103.9(3)
B4' B9' B3' C8' -139.2(4)
Al1' B9' B3' C8' -23.4(3)
C8' B9' B3' B2' 35.1(3)
B10' B9' B3' B2' -68.8(4)
B4' B9' B3' B2' -104.1(4)
Al1' B9' B3' B2' 11.8(5)
C8' B9' B3' B1' 97.8(4)
B10' B9' B3' B1' -6.2(5)
B4' B9' B3' B1' -41.5(3)
Al1' B9' B3' B1' 74.4(4)
C8' B9' B3' B4' 139.2(4)
B10' B9' B3' B4' 35.3(3)
Al1' B9' B3' B4' 115.9(4)
B9' B4' B3' C8' 33.1(3)
B5' B4' B3' C8' -62.6(4)
B10' B4' B3' C8' 2.2(5)
B1' B4' B3' C8' -99.2(4)
B9' B4' B3' B2' 93.5(4)
B5' B4' B3' B2' -2.2(5)
B10' B4' B3' B2' 62.6(5)
B1' B4' B3' B2' -38.8(3)
B5' B4' B3' B9' -95.8(4)
B10' B4' B3' B9' -31.0(3)
B1' B4' B3' B9' -132.3(4)
B9' B4' B3' B1' 132.3(4)
B5' B4' B3' B1' 36.5(3)
B10' B4' B3' B1' 101.3(4)
C12' C8' C7' B6' -163.8(3)
B9' C8' C7' B6' 65.4(4)
B2' C8' C7' B6' -41.0(3)
B3' C8' C7' B6' -4.2(4)
Al1' C8' C7' B6' 118.2(3)
C12' C8' C7' B2' -122.7(4)
B9' C8' C7' B2' 106.4(3)
B3' C8' C7' B2' 36.9(3)
Al1' C8' C7' B2' 159.3(3)
C12' C8' C7' B11' 132.9(4)
B9' C8' C7' B11' 2.1(4)
B2' C8' C7' B11' -104.4(4)
B3' C8' C7' B11' -67.5(4)
Al1' C8' C7' B11' 54.9(3)
C12' C8' C7' Al1' 78.0(3)
B9' C8' C7' Al1' -52.8(3)
B2' C8' C7' Al1' -159.3(3)
B3' C8' C7' Al1' -122.4(3)
C8' C7' B6' B5' -60.8(4)
B2' C7' B6' B5' -99.8(4)
B11' C7' B6' B5' 40.1(3)
Al1' C7' B6' B5' 15.9(5)
C8' C7' B6' B11' -100.8(3)
B2' C7' B6' B11' -139.9(3)
Al1' C7' B6' B11' -24.1(3)
C8' C7' B6' B1' 2.3(4)
B2' C7' B6' B1' -36.8(3)
B11' C7' B6' B1' 103.1(4)
Al1' C7' B6' B1' 79.0(4)
C8' C7' B6' B2' 39.1(3)
B11' C7' B6' B2' 139.9(3)
Al1' C7' B6' B2' 115.8(3)
B4' B5' B6' C7' 61.1(4)
B1' B5' B6' C7' 99.4(4)
B10' B5' B6' C7' -1.7(5)
B11' B5' B6' C7' -40.2(3)
B4' B5' B6' B11' 101.3(4)
B1' B5' B6' B11' 139.6(4)
B10' B5' B6' B11' 38.5(3)
B4' B5' B6' B1' -38.3(3)
B10' B5' B6' B1' -101.1(4)
B11' B5' B6' B1' -139.6(4)
B4' B5' B6' B2' -2.1(5)
B1' B5' B6' B2' 36.2(3)
B10' B5' B6' B2' -64.9(4)
B11' B5' B6' B2' -103.4(4)
C12' C8' B2' B3' -113.8(5)
B9' C8' B2' B3' 39.9(3)
C7' C8' B2' B3' 142.0(3)
Al1' C8' B2' B3' 118.0(3)
C12' C8' B2' B1' -155.5(4)
B9' C8' B2' B1' -1.9(5)
C7' C8' B2' B1' 100.2(4)
B3' C8' B2' B1' -41.7(3)
Al1' C8' B2' B1' 76.3(4)
C12' C8' B2' C7' 104.3(4)
B9' C8' B2' C7' -102.1(4)
B3' C8' B2' C7' -142.0(3)
Al1' C8' B2' C7' -24.0(3)
C12' C8' B2' B6' 142.6(4)
B9' C8' B2' B6' -63.8(4)
C7' C8' B2' B6' 38.3(3)
B3' C8' B2' B6' -103.6(4)
Al1' C8' B2' B6' 14.3(4)
B9' B3' B2' C8' -33.6(3)
B1' B3' B2' C8' -131.9(4)
B4' B3' B2' C8' -93.2(4)
C8' B3' B2' B1' 131.9(4)
B9' B3' B2' B1' 98.3(4)
B4' B3' B2' B1' 38.6(3)
C8' B3' B2' C7' 33.0(3)
B9' B3' B2' C7' -0.5(4)
B1' B3' B2' C7' -98.8(4)
B4' B3' B2' C7' -60.2(4)
C8' B3' B2' B6' 94.1(4)
B9' B3' B2' B6' 60.6(4)
B1' B3' B2' B6' -37.7(3)
B4' B3' B2' B6' 0.9(5)
B6' C7' B2' C8' 134.4(3)
B11' C7' B2' C8' 97.5(4)
Al1' C7' B2' C8' 24.0(3)
C8' C7' B2' B3' -34.0(3)
B6' C7' B2' B3' 100.3(4)
B11' C7' B2' B3' 63.5(4)
Al1' C7' B2' B3' -10.0(5)
C8' C7' B2' B1' -97.0(3)
B6' C7' B2' B1' 37.4(3)
B11' C7' B2' B1' 0.5(4)
Al1' C7' B2' B1' -72.9(4)
C8' C7' B2' B6' -134.4(3)
B11' C7' B2' B6' -36.8(3)
Al1' C7' B2' B6' -110.3(4)
C7' B6' B2' C8' -38.1(3)
B5' B6' B2' C8' 62.8(4)
B11' B6' B2' C8' -1.3(4)
B1' B6' B2' C8' 99.7(4)
C7' B6' B2' B3' -100.1(4)
B5' B6' B2' B3' 0.8(5)
B11' B6' B2' B3' -63.4(5)
B1' B6' B2' B3' 37.7(3)
C7' B6' B2' B1' -137.7(4)
B5' B6' B2' B1' -36.9(3)
B11' B6' B2' B1' -101.0(4)
B5' B6' B2' C7' 100.8(4)
B11' B6' B2' C7' 36.7(3)
B1' B6' B2' C7' 137.7(4)
C7' B6' B11' B10' 96.6(3)
B5' B6' B11' B10' -38.6(3)
B1' B6' B11' B10' -2.2(5)
B2' B6' B11' B10' 60.2(4)
B5' B6' B11' C7' -135.2(4)
B1' B6' B11' C7' -98.8(4)
B2' B6' B11' C7' -36.4(3)
C7' B6' B11' B5' 135.2(4)
B1' B6' B11' B5' 36.5(3)
B2' B6' B11' B5' 98.9(4)
C7' B6' B11' Al1' 24.7(3)
B5' B6' B11' Al1' -110.5(4)
B1' B6' B11' Al1' -74.0(4)
B2' B6' B11' Al1' -11.6(5)
B9' B10' B11' B6' -59.5(4)
B4' B10' B11' B6' 2.6(5)
B5' B10' B11' B6' 38.4(3)
Al1' B10' B11' B6' -118.0(3)
B9' B10' B11' C7' 1.5(4)
B4' B10' B11' C7' 63.6(4)
B5' B10' B11' C7' 99.4(4)
Al1' B10' B11' C7' -57.0(3)
B9' B10' B11' B5' -97.9(4)
B4' B10' B11' B5' -35.7(3)
Al1' B10' B11' B5' -156.4(3)
B9' B10' B11' Al1' 58.5(3)
B4' B10' B11' Al1' 120.7(3)
B5' B10' B11' Al1' 156.4(3)
C8' C7' B11' B6' 99.0(4)
B2' C7' B11' B6' 37.5(3)
Al1' C7' B11' B6' 157.4(3)
C8' C7' B11' B10' -2.2(4)
B6' C7' B11' B10' -101.2(4)
B2' C7' B11' B10' -63.7(4)
Al1' C7' B11' B10' 56.2(3)
C8' C7' B11' B5' 60.1(4)
B6' C7' B11' B5' -38.9(3)
B2' C7' B11' B5' -1.4(5)
Al1' C7' B11' B5' 118.4(3)
C8' C7' B11' Al1' -58.3(3)
B6' C7' B11' Al1' -157.4(3)
B2' C7' B11' Al1' -119.9(3)
B4' B5' B11' B6' -100.7(4)
B1' B5' B11' B6' -36.7(3)
B10' B5' B11' B6' -136.4(4)
B4' B5' B11' B10' 35.7(3)
B6' B5' B11' B10' 136.4(4)
B1' B5' B11' B10' 99.6(4)
B4' B5' B11' C7' -62.1(4)
B6' B5' B11' C7' 38.5(3)
B1' B5' B11' C7' 1.8(5)
B10' B5' B11' C7' -97.9(4)
B4' B5' B11' Al1' 10.3(5)
B6' B5' B11' Al1' 110.9(4)
B1' B5' B11' Al1' 74.2(4)
B10' B5' B11' Al1' -25.5(3)
C8' B3' B1' B2' -40.8(3)
B9' B3' B1' B2' -97.3(4)
B4' B3' B1' B2' -137.2(4)
C8' B3' B1' B4' 96.5(4)
B2' B3' B1' B4' 137.2(4)
B9' B3' B1' B4' 39.9(3)
C8' B3' B1' B5' 60.5(4)
B2' B3' B1' B5' 101.2(4)
B9' B3' B1' B5' 3.9(4)
B4' B3' B1' B5' -36.0(3)
C8' B3' B1' B6' -2.3(4)
B2' B3' B1' B6' 38.4(3)
B9' B3' B1' B6' -58.9(4)
B4' B3' B1' B6' -98.8(4)
C8' B2' B1' B3' 41.7(3)
C7' B2' B1' B3' 101.4(4)
B6' B2' B1' B3' 137.8(4)
C8' B2' B1' B4' 3.6(5)
B3' B2' B1' B4' -38.1(3)
C7' B2' B1' B4' 63.2(4)
B6' B2' B1' B4' 99.7(4)
C8' B2' B1' B5' -59.1(4)
B3' B2' B1' B5' -100.8(4)
C7' B2' B1' B5' 0.6(4)
B6' B2' B1' B5' 37.0(3)
C8' B2' B1' B6' -96.1(4)
B3' B2' B1' B6' -137.8(4)
C7' B2' B1' B6' -36.4(3)
B9' B4' B1' B3' -41.5(3)
B5' B4' B1' B3' -139.6(4)
B10' B4' B1' B3' -101.2(4)
B9' B4' B1' B2' -3.9(5)
B5' B4' B1' B2' -102.0(4)
B10' B4' B1' B2' -63.6(5)
B3' B4' B1' B2' 37.6(3)
B9' B4' B1' B5' 98.0(4)
B10' B4' B1' B5' 38.3(3)
B3' B4' B1' B5' 139.6(4)
B9' B4' B1' B6' 60.5(4)
B5' B4' B1' B6' -37.5(3)
B10' B4' B1' B6' 0.8(5)
B3' B4' B1' B6' 102.0(4)
B4' B5' B1' B3' 36.4(3)
B6' B5' B1' B3' -100.7(4)
B10' B5' B1' B3' -0.9(5)
B11' B5' B1' B3' -64.3(4)
B4' B5' B1' B2' 99.2(4)
B6' B5' B1' B2' -37.9(3)
B10' B5' B1' B2' 61.9(4)
B11' B5' B1' B2' -1.5(5)
B6' B5' B1' B4' -137.1(4)
B10' B5' B1' B4' -37.3(3)
B11' B5' B1' B4' -100.7(4)
B4' B5' B1' B6' 137.1(4)
B10' B5' B1' B6' 99.8(4)
B11' B5' B1' B6' 36.4(3)
C7' B6' B1' B3' 0.1(5)
B5' B6' B1' B3' 101.1(4)
B11' B6' B1' B3' 64.4(5)
B2' B6' B1' B3' -37.4(3)
C7' B6' B1' B2' 37.5(3)
B5' B6' B1' B2' 138.5(4)
B11' B6' B1' B2' 101.8(4)
C7' B6' B1' B4' -63.5(4)
B5' B6' B1' B4' 37.6(3)
B11' B6' B1' B4' 0.9(5)
B2' B6' B1' B4' -100.9(4)
C7' B6' B1' B5' -101.0(4)
B11' B6' B1' B5' -36.7(3)
B2' B6' B1' B5' -138.5(4)
C15 Al1 C7 C8 -163.7(3)
N1 Al1 C7 C8 -57.0(2)
B9 Al1 C7 C8 35.2(2)
B10 Al1 C7 C8 83.6(2)
B11 Al1 C7 C8 126.5(3)
C15 Al1 C7 B11 69.8(4)
N1 Al1 C7 B11 176.5(2)
B9 Al1 C7 B11 -91.3(2)
B10 Al1 C7 B11 -42.9(2)
C8 Al1 C7 B11 -126.5(3)
C15 Al1 C7 B6 94.4(4)
N1 Al1 C7 B6 -158.9(3)
B9 Al1 C7 B6 -66.7(4)
B10 Al1 C7 B6 -18.2(4)
B11 Al1 C7 B6 24.6(3)
C8 Al1 C7 B6 -101.9(4)
C15 Al1 C7 B2 175.4(4)
N1 Al1 C7 B2 -78.0(4)
B9 Al1 C7 B2 14.2(4)
B10 Al1 C7 B2 62.7(4)
B11 Al1 C7 B2 105.6(4)
C8 Al1 C7 B2 -20.9(3)
B11 C7 C8 C12 133.6(4)
B6 C7 C8 C12 -157.5(3)
B2 C7 C8 C12 -118.5(4)
Al1 C7 C8 C12 80.4(3)
B11 C7 C8 B9 2.0(5)
B6 C7 C8 B9 70.9(4)
B2 C7 C8 B9 109.9(4)
Al1 C7 C8 B9 -51.2(3)
B11 C7 C8 B3 -67.9(4)
B6 C7 C8 B3 1.0(5)
B2 C7 C8 B3 40.0(3)
Al1 C7 C8 B3 -121.2(3)
B11 C7 C8 B2 -107.9(4)
B6 C7 C8 B2 -39.0(3)
Al1 C7 C8 B2 -161.1(3)
B11 C7 C8 Al1 53.3(3)
B6 C7 C8 Al1 122.1(3)
B2 C7 C8 Al1 161.1(3)
C15 Al1 C8 C12 3.3(11)
N1 Al1 C8 C12 -0.9(2)
B9 Al1 C8 C12 119.2(3)
B10 Al1 C8 C12 160.3(3)
B11 Al1 C8 C12 -150.2(3)
C7 Al1 C8 C12 -114.5(3)
C15 Al1 C8 C7 117.8(10)
N1 Al1 C8 C7 113.6(2)
B9 Al1 C8 C7 -126.3(3)
B10 Al1 C8 C7 -85.1(2)
B11 Al1 C8 C7 -35.7(2)
C15 Al1 C8 B9 -116.0(10)
N1 Al1 C8 B9 -120.1(3)
B10 Al1 C8 B9 41.1(3)
B11 Al1 C8 B9 90.6(3)
C7 Al1 C8 B9 126.3(3)
C15 Al1 C8 B3 -138.4(10)
N1 Al1 C8 B3 -142.5(4)
B9 Al1 C8 B3 -22.4(3)
B10 Al1 C8 B3 18.7(3)
B11 Al1 C8 B3 68.2(3)
C7 Al1 C8 B3 103.9(4)
C15 Al1 C8 B2 139.9(10)
N1 Al1 C8 B2 135.7(4)
B9 Al1 C8 B2 -104.1(4)
B10 Al1 C8 B2 -63.0(4)
B11 Al1 C8 B2 -13.6(4)
C7 Al1 C8 B2 22.1(3)
C15 Al1 N1 C13 -60.6(4)
B9 Al1 N1 C13 82.4(3)
B10 Al1 N1 C13 91.6(4)
B11 Al1 N1 C13 158.6(3)
C7 Al1 N1 C13 155.4(3)
C8 Al1 N1 C13 118.6(3)
C15 Al1 N1 C14 62.4(4)
B9 Al1 N1 C14 -154.6(3)
B10 Al1 N1 C14 -145.4(3)
B11 Al1 N1 C14 -78.4(4)
C7 Al1 N1 C14 -81.6(3)
C8 Al1 N1 C14 -118.4(3)
C15 Al1 N1 C12 -178.3(3)
B9 Al1 N1 C12 -35.3(3)
B10 Al1 N1 C12 -26.0(4)
B11 Al1 N1 C12 40.9(3)
C7 Al1 N1 C12 37.7(2)
C8 Al1 N1 C12 0.9(2)
B6 B5 B10 B4 99.5(4)
B11 B5 B10 B4 137.7(4)
B1 B5 B10 B4 36.5(3)
B6 B5 B10 B9 60.4(5)
B4 B5 B10 B9 -39.1(3)
B11 B5 B10 B9 98.6(3)
B1 B5 B10 B9 -2.5(4)
B6 B5 B10 B11 -38.2(3)
B4 B5 B10 B11 -137.7(4)
B1 B5 B10 B11 -101.1(4)
B6 B5 B10 Al1 -12.8(6)
B4 B5 B10 Al1 -112.2(4)
B11 B5 B10 Al1 25.4(4)
B1 B5 B10 Al1 -75.7(5)
C15 Al1 B10 B4 158.9(4)
N1 Al1 B10 B4 8.9(5)
B9 Al1 B10 B4 21.7(3)
B11 Al1 B10 B4 -98.6(4)
C7 Al1 B10 B4 -58.6(4)
C8 Al1 B10 B4 -16.5(4)
C15 Al1 B10 B9 137.1(3)
N1 Al1 B10 B9 -12.8(3)
B11 Al1 B10 B9 -120.4(3)
C7 Al1 B10 B9 -80.3(2)
C8 Al1 B10 B9 -38.2(2)
C15 Al1 B10 B5 -126.4(4)
N1 Al1 B10 B5 83.7(5)
B9 Al1 B10 B5 96.5(4)
B11 Al1 B10 B5 -23.9(4)
C7 Al1 B10 B5 16.2(4)
C8 Al1 B10 B5 58.3(4)
C15 Al1 B10 B11 -102.5(3)
N1 Al1 B10 B11 107.6(3)
B9 Al1 B10 B11 120.4(3)
C7 Al1 B10 B11 40.0(2)
C8 Al1 B10 B11 82.2(2)
C7 C8 C12 N1 -65.4(4)
B9 C8 C12 N1 63.1(4)
B3 C8 C12 N1 140.5(4)
B2 C8 C12 N1 -138.8(4)
Al1 C8 C12 N1 1.2(3)
C13 N1 C12 C8 -118.8(4)
C14 N1 C12 C8 119.4(4)
Al1 N1 C12 C8 -1.3(3)
C12 C8 B9 B4 163.1(3)
C7 C8 B9 B4 -67.2(4)
B3 C8 B9 B4 39.7(3)
B2 C8 B9 B4 3.2(5)
Al1 C8 B9 B4 -120.3(3)
C12 C8 B9 B10 -133.9(4)
C7 C8 B9 B10 -4.2(5)
B3 C8 B9 B10 102.6(4)
B2 C8 B9 B10 66.1(4)
Al1 C8 B9 B10 -57.4(3)
C12 C8 B9 B3 123.4(4)
C7 C8 B9 B3 -106.9(4)
B2 C8 B9 B3 -36.5(4)
Al1 C8 B9 B3 -160.0(3)
C12 C8 B9 Al1 -76.6(3)
C7 C8 B9 Al1 53.1(3)
B3 C8 B9 Al1 160.0(3)
B2 C8 B9 Al1 123.5(3)
B4 B10 B9 C8 -98.4(4)
B5 B10 B9 C8 -58.6(4)
B11 B10 B9 C8 4.7(4)
Al1 B10 B9 C8 60.5(3)
B5 B10 B9 B4 39.7(3)
B11 B10 B9 B4 103.1(4)
Al1 B10 B9 B4 158.9(3)
B4 B10 B9 B3 -36.5(3)
B5 B10 B9 B3 3.2(4)
B11 B10 B9 B3 66.5(4)
Al1 B10 B9 B3 122.4(3)
B4 B10 B9 Al1 -158.9(3)
B5 B10 B9 Al1 -119.1(3)
B11 B10 B9 Al1 -55.8(3)
C15 Al1 B9 C8 164.4(3)
N1 Al1 B9 C8 52.2(2)
B10 Al1 B9 C8 -119.1(3)
B11 Al1 B9 C8 -78.6(2)
C7 Al1 B9 C8 -33.3(2)
C15 Al1 B9 B4 -98.4(4)
N1 Al1 B9 B4 149.4(3)
B10 Al1 B9 B4 -21.9(3)
B11 Al1 B9 B4 18.6(3)
C7 Al1 B9 B4 63.9(3)
C8 Al1 B9 B4 97.2(4)
C15 Al1 B9 B10 -76.5(4)
N1 Al1 B9 B10 171.3(2)
B11 Al1 B9 B10 40.5(2)
C7 Al1 B9 B10 85.8(2)
C8 Al1 B9 B10 119.1(3)
C15 Al1 B9 B3 -174.3(4)
N1 Al1 B9 B3 73.4(4)
B10 Al1 B9 B3 -97.8(4)
B11 Al1 B9 B3 -57.4(4)
C7 Al1 B9 B3 -12.1(4)
C8 Al1 B9 B3 21.3(3)
C8 C7 B11 B5 61.8(4)
B6 C7 B11 B5 -40.6(3)
B2 C7 B11 B5 -5.2(5)
Al1 C7 B11 B5 117.2(3)
C8 C7 B11 B10 1.0(5)
B6 C7 B11 B10 -101.4(4)
B2 C7 B11 B10 -66.0(4)
Al1 C7 B11 B10 56.4(3)
C8 C7 B11 B6 102.4(4)
B2 C7 B11 B6 35.4(3)
Al1 C7 B11 B6 157.8(3)
C8 C7 B11 Al1 -55.4(3)
B6 C7 B11 Al1 -157.8(3)
B2 C7 B11 Al1 -122.4(3)
B10 B5 B11 C7 -97.5(4)
B6 B5 B11 C7 40.0(3)
B4 B5 B11 C7 -60.4(4)
B1 B5 B11 C7 2.9(5)
B6 B5 B11 B10 137.6(4)
B4 B5 B11 B10 37.1(3)
B1 B5 B11 B10 100.4(4)
B10 B5 B11 B6 -137.6(4)
B4 B5 B11 B6 -100.4(4)
B1 B5 B11 B6 -37.1(3)
B10 B5 B11 Al1 -24.1(3)
B6 B5 B11 Al1 113.4(4)
B4 B5 B11 Al1 13.0(5)
B1 B5 B11 Al1 76.3(4)
B4 B10 B11 C7 59.5(5)
B9 B10 B11 C7 -3.4(4)
B5 B10 B11 C7 98.2(4)
Al1 B10 B11 C7 -58.9(3)
B4 B10 B11 B5 -38.6(4)
B9 B10 B11 B5 -101.6(4)
Al1 B10 B11 B5 -157.0(3)
B4 B10 B11 B6 -1.2(5)
B9 B10 B11 B6 -64.1(4)
B5 B10 B11 B6 37.4(4)
Al1 B10 B11 B6 -119.6(3)
B4 B10 B11 Al1 118.4(4)
B9 B10 B11 Al1 55.4(3)
B5 B10 B11 Al1 157.0(3)
C15 Al1 B11 C7 -141.6(3)
N1 Al1 B11 C7 -4.6(3)
B9 Al1 B11 C7 77.1(2)
B10 Al1 B11 C7 116.8(3)
C8 Al1 B11 C7 33.0(2)
C15 Al1 B11 B5 124.3(3)
N1 Al1 B11 B5 -98.7(4)
B9 Al1 B11 B5 -17.0(3)
B10 Al1 B11 B5 22.7(3)
C7 Al1 B11 B5 -94.1(4)
C8 Al1 B11 B5 -61.1(3)
C15 Al1 B11 B10 101.5(3)
N1 Al1 B11 B10 -121.5(3)
B9 Al1 B11 B10 -39.7(2)
C7 Al1 B11 B10 -116.8(3)
C8 Al1 B11 B10 -83.8(2)
C15 Al1 B11 B6 -164.3(3)
N1 Al1 B11 B6 -27.3(4)
B9 Al1 B11 B6 54.5(3)
B10 Al1 B11 B6 94.2(4)
C7 Al1 B11 B6 -22.7(3)
C8 Al1 B11 B6 10.3(3)
C8 C7 B6 B1 -2.4(4)
B11 C7 B6 B1 103.5(4)
B2 C7 B6 B1 -40.5(3)
Al1 C7 B6 B1 78.2(4)
C8 C7 B6 B5 -65.2(4)
B11 C7 B6 B5 40.7(3)
B2 C7 B6 B5 -103.3(4)
Al1 C7 B6 B5 15.4(5)
C8 C7 B6 B11 -105.9(3)
B2 C7 B6 B11 -144.0(3)
Al1 C7 B6 B11 -25.3(3)
C8 C7 B6 B2 38.1(3)
B11 C7 B6 B2 144.0(3)
Al1 C7 B6 B2 118.7(4)
B10 B5 B6 C7 -1.4(5)
B4 B5 B6 C7 60.8(4)
B11 B5 B6 C7 -39.7(3)
B1 B5 B6 C7 98.5(4)
B10 B5 B6 B1 -99.9(4)
B4 B5 B6 B1 -37.7(3)
B11 B5 B6 B1 -138.2(4)
B10 B5 B6 B11 38.4(4)
B4 B5 B6 B11 100.5(4)
B1 B5 B6 B11 138.2(4)
B10 B5 B6 B2 -63.5(5)
B4 B5 B6 B2 -1.3(5)
B11 B5 B6 B2 -101.8(4)
B1 B5 B6 B2 36.4(4)
B5 B11 B6 C7 132.9(4)
B10 B11 B6 C7 95.8(4)
Al1 B11 B6 C7 24.9(3)
C7 B11 B6 B1 -95.0(4)
B5 B11 B6 B1 37.9(4)
B10 B11 B6 B1 0.8(5)
Al1 B11 B6 B1 -70.1(4)
C7 B11 B6 B5 -132.9(4)
B10 B11 B6 B5 -37.1(3)
Al1 B11 B6 B5 -108.0(4)
C7 B11 B6 B2 -32.4(3)
B5 B11 B6 B2 100.5(4)
B10 B11 B6 B2 63.4(4)
Al1 B11 B6 B2 -7.5(5)
C8 B9 B4 B10 101.5(4)
B3 B9 B4 B10 140.0(4)
Al1 B9 B4 B10 23.3(3)
C8 B9 B4 B3 -38.6(3)
B10 B9 B4 B3 -140.0(4)
Al1 B9 B4 B3 -116.7(4)
C8 B9 B4 B5 62.6(4)
B10 B9 B4 B5 -38.9(3)
B3 B9 B4 B5 101.1(4)
Al1 B9 B4 B5 -15.6(5)
C8 B9 B4 B1 -1.0(5)
B10 B9 B4 B1 -102.4(4)
B3 B9 B4 B1 37.6(3)
Al1 B9 B4 B1 -79.1(4)
B5 B10 B4 B9 -136.0(4)
B11 B10 B4 B9 -97.8(4)
Al1 B10 B4 B9 -23.2(3)
B9 B10 B4 B3 36.5(4)
B5 B10 B4 B3 -99.5(4)
B11 B10 B4 B3 -61.2(5)
Al1 B10 B4 B3 13.4(5)
B9 B10 B4 B5 136.0(4)
B11 B10 B4 B5 38.2(3)
Al1 B10 B4 B5 112.8(4)
B9 B10 B4 B1 98.9(4)
B5 B10 B4 B1 -37.1(4)
B11 B10 B4 B1 1.1(5)
Al1 B10 B4 B1 75.7(5)
B10 B5 B4 B9 39.0(3)
B6 B5 B4 B9 -62.5(4)
B11 B5 B4 B9 1.0(5)
B1 B5 B4 B9 -100.0(4)
B6 B5 B4 B10 -101.5(4)
B11 B5 B4 B10 -38.0(3)
B1 B5 B4 B10 -139.0(4)
B10 B5 B4 B3 102.9(4)
B6 B5 B4 B3 1.4(5)
B11 B5 B4 B3 65.0(4)
B1 B5 B4 B3 -36.1(3)
B10 B5 B4 B1 139.0(4)
B6 B5 B4 B1 37.5(3)
B11 B5 B4 B1 101.1(4)
C12 C8 B3 B2 113.2(5)
C7 C8 B3 B2 -40.7(3)
B9 C8 B3 B2 -142.9(4)
Al1 C8 B3 B2 -120.4(4)
C12 C8 B3 B1 154.9(4)
C7 C8 B3 B1 0.9(5)
B9 C8 B3 B1 -101.2(4)
B2 C8 B3 B1 41.7(4)
Al1 C8 B3 B1 -78.7(4)
C12 C8 B3 B9 -103.9(5)
C7 C8 B3 B9 102.2(4)
B2 C8 B3 B9 142.9(4)
Al1 C8 B3 B9 22.5(3)
C12 C8 B3 B4 -142.0(4)
C7 C8 B3 B4 64.1(4)
B9 C8 B3 B4 -38.1(3)
B2 C8 B3 B4 104.8(4)
Al1 C8 B3 B4 -15.5(5)
B4 B9 B3 C8 -135.2(4)
B10 B9 B3 C8 -99.0(3)
Al1 B9 B3 C8 -23.9(3)
C8 B9 B3 B2 32.7(3)
B4 B9 B3 B2 -102.4(4)
B10 B9 B3 B2 -66.2(4)
Al1 B9 B3 B2 8.9(5)
C8 B9 B3 B1 96.3(4)
B4 B9 B3 B1 -38.9(3)
B10 B9 B3 B1 -2.6(5)
Al1 B9 B3 B1 72.5(5)
C8 B9 B3 B4 135.2(4)
B10 B9 B3 B4 36.2(3)
Al1 B9 B3 B4 111.3(4)
B9 B4 B3 C8 37.5(3)
B10 B4 B3 C8 1.2(5)
B5 B4 B3 C8 -62.3(4)
B1 B4 B3 C8 -99.3(4)
B9 B4 B3 B2 98.8(4)
B10 B4 B3 B2 62.5(5)
B5 B4 B3 B2 -1.0(5)
B1 B4 B3 B2 -37.9(4)
B9 B4 B3 B1 136.8(4)
B10 B4 B3 B1 100.5(4)
B5 B4 B3 B1 36.9(4)
B10 B4 B3 B9 -36.3(3)
B5 B4 B3 B9 -99.8(4)
B1 B4 B3 B9 -136.8(4)
C12 C8 B2 C7 100.8(4)
B9 C8 B2 C7 -101.0(4)
B3 C8 B2 C7 -138.3(3)
Al1 C8 B2 C7 -22.9(3)
C12 C8 B2 B3 -120.9(4)
C7 C8 B2 B3 138.3(3)
B9 C8 B2 B3 37.2(4)
Al1 C8 B2 B3 115.4(4)
C12 C8 B2 B1 -162.1(4)
C7 C8 B2 B1 97.1(4)
B9 C8 B2 B1 -4.0(5)
B3 C8 B2 B1 -41.2(4)
Al1 C8 B2 B1 74.2(5)
C12 C8 B2 B6 136.0(4)
C7 C8 B2 B6 35.1(3)
B9 C8 B2 B6 -65.9(4)
B3 C8 B2 B6 -103.1(4)
Al1 C8 B2 B6 12.2(5)
B11 C7 B2 C8 102.6(4)
B6 C7 B2 C8 138.4(3)
Al1 C7 B2 C8 22.8(3)
C8 C7 B2 B3 -35.7(3)
B11 C7 B2 B3 67.0(4)
B6 C7 B2 B3 102.7(4)
Al1 C7 B2 B3 -12.9(5)
C8 C7 B2 B1 -97.3(4)
B11 C7 B2 B1 5.3(5)
B6 C7 B2 B1 41.0(3)
Al1 C7 B2 B1 -74.6(4)
C8 C7 B2 B6 -138.4(3)
B11 C7 B2 B6 -35.7(3)
Al1 C7 B2 B6 -115.6(4)
B1 B3 B2 C8 -132.2(4)
B9 B3 B2 C8 -32.1(3)
B4 B3 B2 C8 -94.0(4)
C8 B3 B2 C7 34.2(3)
B1 B3 B2 C7 -98.0(4)
B9 B3 B2 C7 2.1(5)
B4 B3 B2 C7 -59.8(5)
C8 B3 B2 B1 132.2(4)
B9 B3 B2 B1 100.1(4)
B4 B3 B2 B1 38.3(4)
C8 B3 B2 B6 94.2(4)
B1 B3 B2 B6 -38.1(4)
B9 B3 B2 B6 62.1(5)
B4 B3 B2 B6 0.2(5)
C7 B6 B2 C8 -34.0(3)
B1 B6 B2 C8 98.6(4)
B5 B6 B2 C8 61.4(4)
B11 B6 B2 C8 -2.2(4)
B1 B6 B2 C7 132.6(4)
B5 B6 B2 C7 95.4(4)
B11 B6 B2 C7 31.8(3)
C7 B6 B2 B3 -94.7(4)
B1 B6 B2 B3 37.9(4)
B5 B6 B2 B3 0.7(5)
B11 B6 B2 B3 -62.9(4)
C7 B6 B2 B1 -132.6(4)
B5 B6 B2 B1 -37.2(4)
B11 B6 B2 B1 -100.8(4)
C8 B3 B1 B2 -40.9(3)
B9 B3 B1 B2 -100.5(4)
B4 B3 B1 B2 -138.1(4)
C8 B3 B1 B6 -2.4(5)
B2 B3 B1 B6 38.5(3)
B9 B3 B1 B6 -62.0(4)
B4 B3 B1 B6 -99.6(4)
C8 B3 B1 B4 97.3(4)
B2 B3 B1 B4 138.1(4)
B9 B3 B1 B4 37.6(3)
C8 B3 B1 B5 60.7(4)
B2 B3 B1 B5 101.5(4)
B9 B3 B1 B5 1.0(5)
B4 B3 B1 B5 -36.6(3)
C8 B2 B1 B3 40.5(3)
C7 B2 B1 B3 97.5(4)
B6 B2 B1 B3 137.3(4)
C8 B2 B1 B6 -96.8(4)
C7 B2 B1 B6 -39.8(3)
B3 B2 B1 B6 -137.3(4)
C8 B2 B1 B4 3.0(5)
C7 B2 B1 B4 60.0(4)
B3 B2 B1 B4 -37.5(4)
B6 B2 B1 B4 99.8(4)
C8 B2 B1 B5 -60.0(5)
C7 B2 B1 B5 -3.0(5)
B3 B2 B1 B5 -100.5(4)
B6 B2 B1 B5 36.8(4)
C7 B6 B1 B3 2.9(5)
B5 B6 B1 B3 100.9(4)
B11 B6 B1 B3 63.4(5)
B2 B6 B1 B3 -38.0(3)
C7 B6 B1 B2 40.9(3)
B5 B6 B1 B2 138.8(4)
B11 B6 B1 B2 101.4(4)
C7 B6 B1 B4 -60.6(4)
B5 B6 B1 B4 37.4(3)
B11 B6 B1 B4 -0.1(5)
B2 B6 B1 B4 -101.5(4)
C7 B6 B1 B5 -98.0(4)
B11 B6 B1 B5 -37.5(3)
B2 B6 B1 B5 -138.8(4)
B9 B4 B1 B3 -38.6(3)
B10 B4 B1 B3 -102.1(4)
B5 B4 B1 B3 -138.9(4)
B9 B4 B1 B2 -1.4(5)
B10 B4 B1 B2 -64.8(5)
B3 B4 B1 B2 37.3(4)
B5 B4 B1 B2 -101.6(4)
B9 B4 B1 B6 62.8(5)
B10 B4 B1 B6 -0.6(5)
B3 B4 B1 B6 101.4(4)
B5 B4 B1 B6 -37.4(3)
B9 B4 B1 B5 100.3(4)
B10 B4 B1 B5 36.8(4)
B3 B4 B1 B5 138.9(4)
B10 B5 B1 B3 0.9(5)
B6 B5 B1 B3 -100.7(4)
B4 B5 B1 B3 36.9(3)
B11 B5 B1 B3 -63.2(4)
B10 B5 B1 B2 64.2(5)
B6 B5 B1 B2 -37.4(4)
B4 B5 B1 B2 100.2(4)
B11 B5 B1 B2 0.1(5)
B10 B5 B1 B6 101.6(4)
B4 B5 B1 B6 137.6(4)
B11 B5 B1 B6 37.5(3)
B10 B5 B1 B4 -36.0(3)
B6 B5 B1 B4 -137.6(4)
B11 B5 B1 B4 -100.1(4)
C13' N1' Al1' C15' -56.4(4)
C14' N1' Al1' C15' 67.2(4)
C12' N1' Al1' C15' -176.5(3)
C13' N1' Al1' B11' 148.0(4)
C14' N1' Al1' B11' -88.4(4)
C12' N1' Al1' B11' 27.9(4)
C13' N1' Al1' B10' 80.0(4)
C14' N1' Al1' B10' -156.4(3)
C12' N1' Al1' B10' -40.1(4)
C13' N1' Al1' C7' 155.7(3)
C14' N1' Al1' C7' -80.7(3)
C12' N1' Al1' C7' 35.6(3)
C13' N1' Al1' B9' 82.7(3)
C14' N1' Al1' B9' -153.7(3)
C12' N1' Al1' B9' -37.4(3)
C13' N1' Al1' C8' 119.2(4)
C14' N1' Al1' C8' -117.1(4)
C12' N1' Al1' C8' -0.8(2)
B6' B11' Al1' C15' -166.2(3)
B10' B11' Al1' C15' 98.3(3)
C7' B11' Al1' C15' -143.5(3)
B5' B11' Al1' C15' 122.4(4)
B6' B11' Al1' N1' -12.4(5)
B10' B11' Al1' N1' -107.8(3)
C7' B11' Al1' N1' 10.4(4)
B5' B11' Al1' N1' -83.7(4)
B6' B11' Al1' B10' 95.4(4)
C7' B11' Al1' B10' 118.2(3)
B5' B11' Al1' B10' 24.0(3)
B6' B11' Al1' C7' -22.8(3)
B10' B11' Al1' C7' -118.2(3)
B5' B11' Al1' C7' -94.2(4)
B6' B11' Al1' B9' 56.7(3)
B10' B11' Al1' B9' -38.7(2)
C7' B11' Al1' B9' 79.5(2)
B5' B11' Al1' B9' -14.7(3)
B6' B11' Al1' C8' 14.5(3)
B10' B11' Al1' C8' -80.9(2)
C7' B11' Al1' C8' 37.3(2)
B5' B11' Al1' C8' -56.8(3)
B9' B10' Al1' C15' 137.8(3)
B4' B10' Al1' C15' 159.8(3)
B11' B10' Al1' C15' -103.6(3)
B5' B10' Al1' C15' -127.7(4)
B9' B10' Al1' N1' 3.9(3)
B4' B10' Al1' N1' 25.9(4)
B11' B10' Al1' N1' 122.5(3)
B5' B10' Al1' N1' 98.4(4)
B9' B10' Al1' B11' -118.5(3)
B4' B10' Al1' B11' -96.6(4)
B5' B10' Al1' B11' -24.0(3)
B9' B10' Al1' C7' -77.0(2)
B4' B10' Al1' C7' -55.1(3)
B11' B10' Al1' C7' 41.5(2)
B5' B10' Al1' C7' 17.5(3)
B4' B10' Al1' B9' 21.9(3)
B11' B10' Al1' B9' 118.5(3)
B5' B10' Al1' B9' 94.5(4)
B9' B10' Al1' C8' -33.00(19)
B4' B10' Al1' C8' -11.1(3)
B11' B10' Al1' C8' 85.5(2)
B5' B10' Al1' C8' 61.5(3)
C8' C7' Al1' C15' -168.8(3)
B6' C7' Al1' C15' 93.9(4)
B2' C7' Al1' C15' 169.7(4)
B11' C7' Al1' C15' 70.8(4)
C8' C7' Al1' N1' -52.6(2)
B6' C7' Al1' N1' -149.9(3)
B2' C7' Al1' N1' -74.1(4)
B11' C7' Al1' N1' -173.0(2)
C8' C7' Al1' B11' 120.4(3)
B6' C7' Al1' B11' 23.1(3)
B2' C7' Al1' B11' 98.9(4)
C8' C7' Al1' B10' 78.6(2)
B6' C7' Al1' B10' -18.7(3)
B2' C7' Al1' B10' 57.1(4)
B11' C7' Al1' B10' -41.8(2)
C8' C7' Al1' B9' 33.8(2)
B6' C7' Al1' B9' -63.5(3)
B2' C7' Al1' B9' 12.3(3)
B11' C7' Al1' B9' -86.6(2)
B6' C7' Al1' C8' -97.3(4)
B2' C7' Al1' C8' -21.5(3)
B11' C7' Al1' C8' -120.4(3)
C8' B9' Al1' C15' 164.0(3)
B10' B9' Al1' C15' -69.2(4)
B4' B9' Al1' C15' -92.6(4)
B3' B9' Al1' C15' -174.5(4)
C8' B9' Al1' N1' 56.1(2)
B10' B9' Al1' N1' -177.0(2)
B4' B9' Al1' N1' 159.5(3)
B3' B9' Al1' N1' 77.6(4)
C8' B9' Al1' B11' -84.7(2)
B10' B9' Al1' B11' 42.2(2)
B4' B9' Al1' B11' 18.7(3)
B3' B9' Al1' B11' -63.2(4)
C8' B9' Al1' B10' -126.9(3)
B4' B9' Al1' B10' -23.5(3)
B3' B9' Al1' B10' -105.4(4)
C8' B9' Al1' C7' -35.4(2)
B10' B9' Al1' C7' 91.5(2)
B4' B9' Al1' C7' 68.0(3)
B3' B9' Al1' C7' -13.9(4)
B10' B9' Al1' C8' 126.9(3)
B4' B9' Al1' C8' 103.4(4)
B3' B9' Al1' C8' 21.5(3)
C12' C8' Al1' C15' 24.2(12)
B9' C8' Al1' C15' -91.4(11)
C7' C8' Al1' C15' 142.9(11)
B2' C8' Al1' C15' 166.5(10)
B3' C8' Al1' C15' -112.9(11)
C12' C8' Al1' N1' 0.8(2)
B9' C8' Al1' N1' -114.8(2)
C7' C8' Al1' N1' 119.5(2)
B2' C8' Al1' N1' 143.1(4)
B3' C8' Al1' N1' -136.2(4)
C12' C8' Al1' B11' -159.6(3)
B9' C8' Al1' B11' 84.8(2)
C7' C8' Al1' B11' -41.0(2)
B2' C8' Al1' B11' -17.3(3)
B3' C8' Al1' B11' 63.3(3)
C12' C8' Al1' B10' 150.7(3)
B9' C8' Al1' B10' 35.1(2)
C7' C8' Al1' B10' -90.6(2)
B2' C8' Al1' B10' -67.0(3)
B3' C8' Al1' B10' 13.7(3)
C12' C8' Al1' C7' -118.7(3)
B9' C8' Al1' C7' 125.7(3)
B2' C8' Al1' C7' 23.6(3)
B3' C8' Al1' C7' 104.3(4)
C12' C8' Al1' B9' 115.6(3)
C7' C8' Al1' B9' -125.7(3)
B2' C8' Al1' B9' -102.1(4)
B3' C8' Al1' B9' -21.4(3)
